data_4312840
loop_
_publ_author_name
'Wei-Zhong Chen'
'Tong Ren'

_publ_contact_author_address
; Department of Chemistry 
  University of Miami 
  PO BOX 249118 
  Coral Gables, FL 33124-0431 
  USA 
;
_publ_contact_author_email tren@miami.edu
_publ_contact_author_fax '(305) 284-1880'
_publ_contact_author_name 'Dr. Ren, Tong'
_publ_contact_author_phone '(305) 284-6617'
_publ_section_title
;
 Synthesis and Characterization of Ru2(DMBA)4X2 (X = CN, N3, N(CN)2, I):
 Controlling Structural, Redox, and Magnetic Properties with Axial Ligands
;
_journal_name_full 'Inorganic Chemistry'
_journal_page_first 8847
_journal_page_last 8852
_journal_paper_doi 10.1021/ic035106k
_journal_volume 42
_journal_year 2003
_chemical_formula_sum 'C42 H56 N10 O2 Ru2'
_chemical_formula_weight 935.11
_chemical_name_systematic
; 
 ? 
;
_space_group_IT_number 15
_symmetry_cell_setting monoclinic
_symmetry_space_group_name_Hall '-C 2yc'
_symmetry_space_group_name_H-M 'C 1 2/c 1'
_atom_sites_solution_hydrogens geom
_atom_sites_solution_primary direct
_atom_sites_solution_secondary difmap
_audit_creation_method SHELXL-97
_cell_angle_alpha 90.00
_cell_angle_beta 104.802(5)
_cell_angle_gamma 90.00
_cell_formula_units_Z 4
_cell_length_a 18.005(5)
_cell_length_b 13.995(4)
_cell_length_c 18.665(6)
_cell_measurement_reflns_used 4537
_cell_measurement_temperature 300(2)
_cell_measurement_theta_max 26.16
_cell_measurement_theta_min 2.25
_cell_volume 4547(2)
_computing_structure_refinement 'SHELXL-97 (Sheldrick, 1997)'
_computing_structure_solution 'SHELXS-97 (Sheldrick, 1990)'
_diffrn_ambient_temperature 293(2)
_diffrn_measured_fraction_theta_full 0.997
_diffrn_measured_fraction_theta_max 0.997
_diffrn_measurement_device_type 'CCD area detector'
_diffrn_measurement_method 'phi and omega scans'
_diffrn_radiation_monochromator graphite
_diffrn_radiation_source 'fine-focus sealed tube'
_diffrn_radiation_type MoK\a
_diffrn_radiation_wavelength 0.71073
_diffrn_reflns_av_R_equivalents 0.0717
_diffrn_reflns_av_sigmaI/netI 0.0764
_diffrn_reflns_limit_h_max 20
_diffrn_reflns_limit_h_min -21
_diffrn_reflns_limit_k_max 16
_diffrn_reflns_limit_k_min -16
_diffrn_reflns_limit_l_max 22
_diffrn_reflns_limit_l_min -17
_diffrn_reflns_number 11848
_diffrn_reflns_theta_full 25.00
_diffrn_reflns_theta_max 25.00
_diffrn_reflns_theta_min 1.87
_exptl_absorpt_correction_T_max 1.00
_exptl_absorpt_correction_T_min 0.5753
_exptl_absorpt_correction_type empirical
_exptl_absorpt_process_details
; 
  SADABS, Absorption corrections using Bruker CCD based on the method of 
  Bob Blessing.  Acta Cryst. 1995, A51, 33 
;
_exptl_crystal_colour Brown
_exptl_crystal_density_diffrn 1.366
_exptl_crystal_density_method 'not measured'
_exptl_crystal_description Block
_exptl_crystal_F_000 1928
_exptl_crystal_size_max 0.25
_exptl_crystal_size_mid 0.23
_exptl_crystal_size_min 0.08
_refine_diff_density_max 0.615
_refine_diff_density_min -0.988
_refine_diff_density_rms 0.083
_refine_ls_extinction_method none
_refine_ls_goodness_of_fit_ref 1.013
_refine_ls_hydrogen_treatment mixed
_refine_ls_matrix_type full
_refine_ls_number_parameters 258
_refine_ls_number_reflns 4010
_refine_ls_number_restraints 0
_refine_ls_restrained_S_all 1.013
_refine_ls_R_factor_all 0.0692
_refine_ls_R_factor_gt 0.0459
_refine_ls_shift/su_max 0.001
_refine_ls_shift/su_mean 0.000
_refine_ls_structure_factor_coef Fsqd
_refine_ls_weighting_details 'calc w=1/[\s^2^(Fo^2^)+(0.0330P)^2^+0.0000P] where P=(Fo^2^+2Fc^2^)/3'
_refine_ls_weighting_scheme calc
_refine_ls_wR_factor_gt 0.1012
_refine_ls_wR_factor_ref 0.1052
_reflns_number_gt 2423
_reflns_number_total 4010
_reflns_threshold_expression >2sigma(I)
_cod_data_source_file ic035106ksi20030918_032956_1.cif
_cod_data_source_block compd1
_cod_depositor_comments
;
The following automatic conversions were performed:

'_symmetry_cell_setting' value 'Monoclinic' changed to 'monoclinic'
according to the built-in table from CIF Core dictionary named
'cif_core.dic' version 2.4.1 from 2010-06-29.

Automatic conversion script
Id: cif_fix_values 1646 2011-03-28 12:23:43Z adriana 
;
_cod_database_code 4312840

loop_
_symmetry_equiv_pos_as_xyz
'x, y, z'
'-x, y, -z+1/2'
'x+1/2, y+1/2, z'
'-x+1/2, y+1/2, -z+1/2'
'-x, -y, -z'
'x, -y, z-1/2'
'-x+1/2, -y+1/2, -z'
'x+1/2, -y+1/2, z-1/2'

loop_
_atom_site_label
_atom_site_type_symbol
_atom_site_fract_x
_atom_site_fract_y
_atom_site_fract_z
_atom_site_U_iso_or_equiv
_atom_site_adp_type
_atom_site_occupancy
_atom_site_symmetry_multiplicity
_atom_site_calc_flag
_atom_site_refinement_flags
_atom_site_disorder_assembly
_atom_site_disorder_group
Ru1 Ru -0.940784(19) -0.50549(3) 0.300085(19) 0.04279(14) Uani 1 1 d . . .
O O -0.7156(5) -0.4921(6) 0.5969(4) 0.203(4) Uani 1 1 d . . .
H0A H -0.7452 -0.5179 0.5614 0.304 Uiso 1 1 calc R . .
C1 C -0.8617(3) -0.5071(4) 0.3958(3) 0.0536(12) Uani 1 1 d . . .
C4 C -0.8511(3) -0.6940(4) 0.3041(3) 0.0784(19) Uani 1 1 d . . .
H4A H -0.8594 -0.7555 0.2806 0.118 Uiso 1 1 calc R . .
H4B H -0.8604 -0.6981 0.3524 0.118 Uiso 1 1 calc R . .
H4C H -0.7990 -0.6743 0.3087 0.118 Uiso 1 1 calc R . .
C12 C -0.9329(3) -0.3684(3) 0.1891(3) 0.0453(12) Uani 1 1 d . . .
C13 C -1.0570(3) -0.3163(3) 0.1161(3) 0.0604(15) Uani 1 1 d . . .
H13A H -1.0287 -0.2583 0.1152 0.091 Uiso 1 1 calc R . .
H13B H -1.1022 -0.3026 0.1326 0.091 Uiso 1 1 calc R . .
H13C H -1.0716 -0.3433 0.0673 0.091 Uiso 1 1 calc R . .
C14 C -0.8034(2) -0.4155(4) 0.2570(3) 0.0667(16) Uani 1 1 d . . .
H14A H -0.7879 -0.3497 0.2597 0.100 Uiso 1 1 calc R . .
H14B H -0.7870 -0.4467 0.2178 0.100 Uiso 1 1 calc R . .
H14C H -0.7804 -0.4465 0.3032 0.100 Uiso 1 1 calc R . .
C15 C -0.8975(3) -0.2901(4) 0.1535(3) 0.0565(14) Uani 1 1 d . . .
C16 C -0.8934(4) -0.1984(4) 0.1817(4) 0.088(2) Uani 1 1 d . . .
H16A H -0.9110 -0.1864 0.2235 0.106 Uiso 1 1 calc R . .
C17 C -0.8638(5) -0.1243(6) 0.1489(5) 0.120(3) Uani 1 1 d . . .
H17A H -0.8610 -0.0629 0.1685 0.144 Uiso 1 1 calc R . .
C18 C -0.8391(5) -0.1421(8) 0.0883(6) 0.130(4) Uani 1 1 d . . .
H18A H -0.8198 -0.0921 0.0657 0.156 Uiso 1 1 calc R . .
C19 C -0.8417(4) -0.2312(7) 0.0590(4) 0.110(3) Uani 1 1 d . . .
H19A H -0.8243 -0.2417 0.0168 0.132 Uiso 1 1 calc R . .
C20 C -0.8705(3) -0.3074(5) 0.0926(3) 0.0734(17) Uani 1 1 d . . .
H20A H -0.8713 -0.3689 0.0738 0.088 Uiso 1 1 calc R . .
C3 C -0.9311(3) -0.6390(3) 0.1875(3) 0.0418(12) Uani 1 1 d . . .
C6 C -0.8955(3) -0.7105(4) 0.1472(3) 0.0526(14) Uani 1 1 d . . .
C11 C -0.9318(4) -0.7931(4) 0.1218(4) 0.094(2) Uani 1 1 d . . .
H11A H -0.9782 -0.8075 0.1325 0.113 Uiso 1 1 calc R . .
C10 C -0.9012(6) -0.8571(6) 0.0797(5) 0.135(4) Uani 1 1 d . . .
H10A H -0.9270 -0.9132 0.0618 0.162 Uiso 1 1 calc R . .
C9 C -0.8334(7) -0.8358(8) 0.0657(5) 0.129(4) Uani 1 1 d . . .
H9A H -0.8120 -0.8788 0.0387 0.155 Uiso 1 1 calc R . .
C8 C -0.7959(5) -0.7545(7) 0.0895(4) 0.112(3) Uani 1 1 d . . .
H8A H -0.7498 -0.7410 0.0777 0.134 Uiso 1 1 calc R . .
C7 C -0.8256(3) -0.6905(4) 0.1316(3) 0.0740(17) Uani 1 1 d . . .
H7A H -0.7990 -0.6348 0.1493 0.089 Uiso 1 1 calc R . .
C39 C -0.5953(7) -0.5121(8) 0.6655(9) 0.267(9) Uani 1 1 d . . .
H39A H -0.5580 -0.5627 0.6725 0.401 Uiso 1 1 calc R . .
H39B H -0.6113 -0.5030 0.7102 0.401 Uiso 1 1 calc R . .
H39C H -0.5728 -0.4541 0.6532 0.401 Uiso 1 1 calc R . .
C40 C -0.6543(7) -0.5345(9) 0.6120(6) 0.214(7) Uani 1 1 d . . .
H40A H -0.6365 -0.5339 0.5671 0.256 Uiso 1 1 calc R . .
H40B H -0.6661 -0.6005 0.6203 0.256 Uiso 1 1 calc R . .
N1 N -0.8143(3) -0.5076(3) 0.4496(3) 0.0738(13) Uani 1 1 d . . .
N3 N -0.9042(2) -0.6237(3) 0.2589(2) 0.0452(10) Uani 1 1 d . . .
N4 N -0.9897(2) -0.5877(3) 0.1492(2) 0.0477(10) Uani 1 1 d . . .
N5 N -1.0086(2) -0.3847(3) 0.1673(2) 0.0462(10) Uani 1 1 d . . .
N6 N -0.8893(2) -0.4212(3) 0.2417(2) 0.0436(10) Uani 1 1 d . . .
C5 C -1.0041(3) -0.5879(5) 0.0683(3) 0.087(2) Uani 1 1 d . . .
H5A H -0.9568 -0.5995 0.0549 0.131 Uiso 1 1 calc R . .
H5B H -1.0245 -0.5271 0.0490 0.131 Uiso 1 1 calc R . .
H5C H -1.0403 -0.6373 0.0479 0.131 Uiso 1 1 calc R . .

loop_
_atom_site_aniso_label
_atom_site_aniso_U_11
_atom_site_aniso_U_22
_atom_site_aniso_U_33
_atom_site_aniso_U_23
_atom_site_aniso_U_13
_atom_site_aniso_U_12
Ru1 0.0390(2) 0.0519(2) 0.0360(2) -0.0015(2) 0.00680(14) 0.0003(2)
O 0.175(6) 0.303(10) 0.107(5) -0.012(5) -0.007(5) 0.063(7)
C1 0.051(3) 0.063(3) 0.046(3) -0.004(3) 0.011(2) 0.001(3)
C4 0.094(5) 0.079(4) 0.051(4) 0.004(3) -0.001(3) 0.033(3)
C12 0.051(3) 0.045(3) 0.044(3) -0.002(2) 0.020(3) -0.008(2)
C13 0.054(3) 0.060(3) 0.064(4) 0.017(3) 0.009(3) 0.005(3)
C14 0.035(3) 0.096(4) 0.066(4) 0.008(3) 0.008(3) -0.007(3)
C15 0.047(3) 0.060(3) 0.060(4) 0.014(3) 0.009(3) -0.007(3)
C16 0.094(5) 0.068(4) 0.105(6) 0.005(4) 0.031(4) -0.019(4)
C17 0.121(7) 0.071(5) 0.164(10) 0.028(6) 0.030(6) -0.031(5)
C18 0.079(6) 0.163(9) 0.133(9) 0.085(8) -0.002(5) -0.044(6)
C19 0.079(5) 0.179(9) 0.073(6) 0.042(6) 0.018(4) -0.032(6)
C20 0.066(4) 0.097(5) 0.056(4) 0.016(4) 0.015(3) -0.014(3)
C3 0.043(3) 0.043(3) 0.041(3) 0.004(2) 0.014(2) 0.001(2)
C6 0.060(4) 0.055(3) 0.040(3) -0.002(3) 0.009(3) 0.014(3)
C11 0.117(6) 0.066(4) 0.106(6) -0.029(4) 0.044(5) -0.003(4)
C10 0.174(10) 0.087(6) 0.141(9) -0.041(6) 0.036(8) 0.023(7)
C9 0.174(10) 0.134(9) 0.075(6) -0.017(6) 0.022(6) 0.089(8)
C8 0.095(6) 0.161(8) 0.090(6) 0.003(6) 0.043(5) 0.060(6)
C7 0.071(4) 0.088(4) 0.066(4) -0.003(3) 0.023(3) 0.020(3)
C39 0.175(11) 0.235(15) 0.32(2) -0.070(13) -0.069(13) 0.053(10)
C40 0.151(10) 0.312(17) 0.142(10) 0.038(10) -0.029(8) 0.106(11)
N1 0.065(3) 0.093(4) 0.055(3) -0.001(3) 0.000(2) 0.004(3)
N3 0.049(2) 0.046(2) 0.039(3) -0.003(2) 0.0086(19) -0.0019(19)
N4 0.055(3) 0.047(2) 0.043(3) 0.006(2) 0.017(2) 0.012(2)
N5 0.048(2) 0.045(2) 0.047(3) 0.009(2) 0.0144(19) 0.0074(19)
N6 0.044(2) 0.048(2) 0.038(2) 0.0064(19) 0.0085(18) 0.0015(19)
C5 0.095(5) 0.130(6) 0.035(4) 0.006(4) 0.015(3) 0.054(4)

loop_
_atom_type_symbol
_atom_type_description
_atom_type_scat_dispersion_real
_atom_type_scat_dispersion_imag
_atom_type_scat_source
C C 0.0033 0.0016 'International Tables Vol C Tables 4.2.6.8 and 6.1.1.4'
H H 0.0000 0.0000 'International Tables Vol C Tables 4.2.6.8 and 6.1.1.4'
N N 0.0061 0.0033 'International Tables Vol C Tables 4.2.6.8 and 6.1.1.4'
Ru Ru -1.2594 0.8363 'International Tables Vol C Tables 4.2.6.8 and 6.1.1.4'
O O 0.0106 0.0060 'International Tables Vol C Tables 4.2.6.8 and 6.1.1.4'

loop_
_geom_angle_atom_site_label_1
_geom_angle_atom_site_label_2
_geom_angle_atom_site_label_3
_geom_angle
_geom_angle_site_symmetry_1
_geom_angle_site_symmetry_3
_geom_angle_publ_flag
C1 Ru1 N6 99.93(18) . . ?
C1 Ru1 N3 96.06(18) . . ?
N6 Ru1 N3 91.96(16) . . ?
C1 Ru1 N5 90.77(18) . 2_355 ?
N6 Ru1 N5 88.81(15) . 2_355 ?
N3 Ru1 N5 172.89(15) . 2_355 ?
C1 Ru1 N4 87.76(18) . 2_355 ?
N6 Ru1 N4 171.52(15) . 2_355 ?
N3 Ru1 N4 90.77(16) . 2_355 ?
N5 Ru1 N4 87.50(16) 2_355 2_355 ?
C1 Ru1 Ru1 166.77(14) . 2_355 ?
N6 Ru1 Ru1 91.08(11) . 2_355 ?
N3 Ru1 Ru1 90.82(11) . 2_355 ?
N5 Ru1 Ru1 82.09(11) 2_355 2_355 ?
N4 Ru1 Ru1 80.85(11) 2_355 2_355 ?
N1 C1 Ru1 177.6(5) . . ?
N6 C12 N5 119.9(4) . . ?
N6 C12 C15 119.9(4) . . ?
N5 C12 C15 120.2(4) . . ?
C20 C15 C16 119.0(6) . . ?
C20 C15 C12 121.2(5) . . ?
C16 C15 C12 119.8(5) . . ?
C17 C16 C15 121.3(7) . . ?
C18 C17 C16 118.9(9) . . ?
C17 C18 C19 121.8(9) . . ?
C18 C19 C20 119.7(8) . . ?
C15 C20 C19 119.3(7) . . ?
N3 C3 N4 119.7(4) . . ?
N3 C3 C6 121.7(4) . . ?
N4 C3 C6 118.5(4) . . ?
C11 C6 C7 118.7(6) . . ?
C11 C6 C3 121.3(5) . . ?
C7 C6 C3 119.9(5) . . ?
C6 C11 C10 121.5(8) . . ?
C9 C10 C11 118.3(9) . . ?
C8 C9 C10 122.0(9) . . ?
C9 C8 C7 120.1(9) . . ?
C8 C7 C6 119.3(7) . . ?
O C40 C39 125.1(13) . . ?
C3 N3 C4 119.2(4) . . ?
C3 N3 Ru1 116.8(3) . . ?
C4 N3 Ru1 123.9(3) . . ?
C3 N4 C5 117.5(4) . . ?
C3 N4 Ru1 122.6(3) . 2_355 ?
C5 N4 Ru1 119.9(3) . 2_355 ?
C12 N5 C13 118.3(4) . . ?
C12 N5 Ru1 122.5(3) . 2_355 ?
C13 N5 Ru1 119.1(3) . 2_355 ?
C12 N6 C14 120.1(4) . . ?
C12 N6 Ru1 118.0(3) . . ?
C14 N6 Ru1 122.0(3) . . ?

loop_
_geom_bond_atom_site_label_1
_geom_bond_atom_site_label_2
_geom_bond_distance
_geom_bond_site_symmetry_2
_geom_bond_publ_flag
Ru1 C1 1.979(5) . ?
Ru1 N6 1.989(4) . ?
Ru1 N3 2.005(4) . ?
Ru1 N5 2.084(4) 2_355 ?
Ru1 N4 2.097(4) 2_355 ?
Ru1 Ru1 2.4507(9) 2_355 ?
O C40 1.222(10) . ?
C1 N1 1.140(6) . ?
C4 N3 1.478(6) . ?
C12 N6 1.317(5) . ?
C12 N5 1.338(5) . ?
C12 C15 1.505(6) . ?
C13 N5 1.471(5) . ?
C14 N6 1.501(5) . ?
C15 C20 1.366(7) . ?
C15 C16 1.381(7) . ?
C16 C17 1.378(9) . ?
C17 C18 1.340(11) . ?
C18 C19 1.358(11) . ?
C19 C20 1.402(9) . ?
C3 N3 1.314(5) . ?
C3 N4 1.324(5) . ?
C3 C6 1.491(6) . ?
C6 C11 1.353(7) . ?
C6 C7 1.392(7) . ?
C11 C10 1.393(10) . ?
C10 C9 1.345(12) . ?
C9 C8 1.340(11) . ?
C8 C7 1.386(8) . ?
C39 C40 1.297(15) . ?
N4 C5 1.465(6) . ?
N4 Ru1 2.097(4) 2_355 ?
N5 Ru1 2.084(4) 2_355 ?

loop_
_geom_torsion_atom_site_label_1
_geom_torsion_atom_site_label_2
_geom_torsion_atom_site_label_3
_geom_torsion_atom_site_label_4
_geom_torsion
_geom_torsion_site_symmetry_1
_geom_torsion_site_symmetry_2
_geom_torsion_site_symmetry_3
_geom_torsion_site_symmetry_4
_geom_torsion_publ_flag
N6 Ru1 C1 N1 -29(13) . . . . ?
N3 Ru1 C1 N1 64(13) . . . . ?
N5 Ru1 C1 N1 -118(13) 2_355 . . . ?
N4 Ru1 C1 N1 154(13) 2_355 . . . ?
Ru1 Ru1 C1 N1 -175(100) 2_355 . . . ?
N6 C12 C15 C20 89.4(6) . . . . ?
N5 C12 C15 C20 -90.6(6) . . . . ?
N6 C12 C15 C16 -91.9(6) . . . . ?
N5 C12 C15 C16 88.1(7) . . . . ?
C20 C15 C16 C17 1.0(10) . . . . ?
C12 C15 C16 C17 -177.7(6) . . . . ?
C15 C16 C17 C18 0.4(12) . . . . ?
C16 C17 C18 C19 -0.8(14) . . . . ?
C17 C18 C19 C20 -0.2(14) . . . . ?
C16 C15 C20 C19 -2.0(9) . . . . ?
C12 C15 C20 C19 176.7(5) . . . . ?
C18 C19 C20 C15 1.7(11) . . . . ?
N3 C3 C6 C11 109.5(6) . . . . ?
N4 C3 C6 C11 -72.8(7) . . . . ?
N3 C3 C6 C7 -74.2(7) . . . . ?
N4 C3 C6 C7 103.5(6) . . . . ?
C7 C6 C11 C10 -0.9(10) . . . . ?
C3 C6 C11 C10 175.5(7) . . . . ?
C6 C11 C10 C9 1.1(13) . . . . ?
C11 C10 C9 C8 -1.5(15) . . . . ?
C10 C9 C8 C7 1.9(15) . . . . ?
C9 C8 C7 C6 -1.6(11) . . . . ?
C11 C6 C7 C8 1.2(9) . . . . ?
C3 C6 C7 C8 -175.3(5) . . . . ?
N4 C3 N3 C4 166.6(4) . . . . ?
C6 C3 N3 C4 -15.7(7) . . . . ?
N4 C3 N3 Ru1 -12.0(6) . . . . ?
C6 C3 N3 Ru1 165.7(4) . . . . ?
C1 Ru1 N3 C3 -165.6(3) . . . . ?
N6 Ru1 N3 C3 -65.4(4) . . . . ?
N5 Ru1 N3 C3 30.7(14) 2_355 . . . ?
N4 Ru1 N3 C3 106.6(3) 2_355 . . . ?
Ru1 Ru1 N3 C3 25.7(3) 2_355 . . . ?
C1 Ru1 N3 C4 15.9(4) . . . . ?
N6 Ru1 N3 C4 116.1(4) . . . . ?
N5 Ru1 N3 C4 -147.8(11) 2_355 . . . ?
N4 Ru1 N3 C4 -71.9(4) 2_355 . . . ?
Ru1 Ru1 N3 C4 -152.8(4) 2_355 . . . ?
N3 C3 N4 C5 163.6(5) . . . . ?
C6 C3 N4 C5 -14.1(7) . . . . ?
N3 C3 N4 Ru1 -15.0(6) . . . 2_355 ?
C6 C3 N4 Ru1 167.3(3) . . . 2_355 ?
N6 C12 N5 C13 171.5(4) . . . . ?
C15 C12 N5 C13 -8.5(7) . . . . ?
N6 C12 N5 Ru1 -10.9(6) . . . 2_355 ?
C15 C12 N5 Ru1 169.1(4) . . . 2_355 ?
N5 C12 N6 C14 169.0(4) . . . . ?
C15 C12 N6 C14 -11.0(7) . . . . ?
N5 C12 N6 Ru1 -11.9(6) . . . . ?
C15 C12 N6 Ru1 168.1(4) . . . . ?
C1 Ru1 N6 C12 -150.0(4) . . . . ?
N3 Ru1 N6 C12 113.5(3) . . . . ?
N5 Ru1 N6 C12 -59.5(4) 2_355 . . . ?
N4 Ru1 N6 C12 4.7(12) 2_355 . . . ?
Ru1 Ru1 N6 C12 22.6(3) 2_355 . . . ?
C1 Ru1 N6 C14 29.0(4) . . . . ?
N3 Ru1 N6 C14 -67.5(4) . . . . ?
N5 Ru1 N6 C14 119.6(4) 2_355 . . . ?
N4 Ru1 N6 C14 -176.2(9) 2_355 . . . ?
Ru1 Ru1 N6 C14 -158.3(4) 2_355 . . . ?
